data_1516190
loop_
_publ_author_name
'Hathwar, Venkatesha R.'
'Thakur, Tejender S.'
'Dubey, Ritesh'
'Pavan, Mysore S.'
'Row, Tayur N Guru'
'Desiraju, Gautam R.'

_publ_section_title
;
 Extending the supramolecular synthon based fragment approach (SBFA) for
 transferability of multipole charge density parameters to
 monofluorobenzoic acids and their cocrystals with isonicotinamide:
 importance of C-H&#x00B7;&#x00B7;&#x00B7;O, C-H&#x00B7;&#x00B7;&#x00B7;F,
 and F&#x00B7;&#x00B7;&#x00B7;F intermolecular regions.
;
_journal_issue 45
_journal_name_full 'The journal of physical chemistry. A'
_journal_page_first 12852
_journal_page_last 12863
_journal_paper_doi 10.1021/jp2039866
_journal_volume 115
_journal_year 2011
_chemical_compound_source 'see text'
_chemical_formula_moiety 'C7 H5 F O2, C6 H6 N2 O'
_chemical_formula_sum 'C13 H11 F N2 O3'
_chemical_formula_weight 262.24
_chemical_name_common '3-fluorobenzoic acid:Isonicotinamide'
_chemical_name_systematic ?
_space_group_IT_number 15
_symmetry_cell_setting monoclinic
_symmetry_Int_Tables_number 15
_symmetry_space_group_name_Hall '-C 2yc'
_symmetry_space_group_name_H-M 'C 1 2/c 1'
_atom_sites_solution_hydrogens geom
_atom_sites_solution_primary direct
_atom_sites_solution_secondary difmap
_cell_angle_alpha 90
_cell_angle_beta 100.212(7)
_cell_angle_gamma 90
_cell_formula_units_Z 8
_cell_length_a 22.913(2)
_cell_length_b 5.2046(5)
_cell_length_c 20.0132(18)
_cell_measurement_reflns_used 11807
_cell_measurement_temperature 100(2)
_cell_measurement_theta_max 27.6
_cell_measurement_theta_min 3.1
_cell_volume 2348.8(4)
_computing_cell_refinement
;
CrystalClear-SM Expert 2.0 rc14 (Rigaku, 2009)
;
_computing_data_collection
;
CrystalClear-SM Expert 2.0 rc14 (Rigaku, 2009)
;
_computing_data_reduction
;
CrystalClear-SM Expert 2.0 rc14 (Rigaku, 2009)
;
_computing_publication_material 'PLATON (Spek, 2003)'
_computing_structure_refinement 'SHELXL-97 (Sheldrick, 1997)'
_diffrn_ambient_temperature 100
_diffrn_detector_area_resol_mean 13.6612
_diffrn_measured_fraction_theta_full 0.998
_diffrn_measured_fraction_theta_max 0.998
_diffrn_measurement_details
;
scan:
    Number of images: 180
               Slice: -60.0000 - 120.0000
         Image width: 1.0000
            Exp time: 16.0000
       Rotation axis: Omega
               Omega: 0.0000
                 Chi: 54.0000
                 Phi: 0.0000
                 XTD: 49.4000
              2theta: 29.6000
scan:
    Number of images: 180
               Slice: -60.0000 - 120.0000
         Image width: 1.0000
            Exp time: 16.0000
       Rotation axis: Omega
               Omega: 0.0000
                 Chi: 54.0000
                 Phi: 120.0000
                 XTD: 49.4000
              2theta: 29.6000
scan:
    Number of images: 180
               Slice: -60.0000 - 120.0000
         Image width: 1.0000
            Exp time: 16.0000
       Rotation axis: Omega
               Omega: 0.0000
                 Chi: 54.0000
                 Phi: 240.0000
                 XTD: 49.4000
              2theta: 29.6000

;
_diffrn_measurement_device
;
XtaLABmini: Fixed Chi 2 circle
;
_diffrn_measurement_device_type
;
Rigaku Mercury375R (2x2 bin mode)
;
_diffrn_measurement_method 'profile data from \w-scans'
_diffrn_orient_matrix_type FS_PROCESS
_diffrn_orient_matrix_UB_11 0.015526
_diffrn_orient_matrix_UB_12 0.038952
_diffrn_orient_matrix_UB_13 0.043005
_diffrn_orient_matrix_UB_21 -0.004042
_diffrn_orient_matrix_UB_22 0.188121
_diffrn_orient_matrix_UB_23 -0.008796
_diffrn_orient_matrix_UB_31 -0.048170
_diffrn_orient_matrix_UB_32 -0.003231
_diffrn_orient_matrix_UB_33 0.006312
_diffrn_radiation_monochromator 'Graphite Monochromator'
_diffrn_radiation_probe x-ray
_diffrn_radiation_source 'Sealed Tube'
_diffrn_radiation_type MoK\a
_diffrn_radiation_wavelength 0.71073
_diffrn_reflns_av_R_equivalents 0.0350
_diffrn_reflns_av_sigmaI/netI 0.0278
_diffrn_reflns_limit_h_max 29
_diffrn_reflns_limit_h_min -29
_diffrn_reflns_limit_k_max 6
_diffrn_reflns_limit_k_min -6
_diffrn_reflns_limit_l_max 25
_diffrn_reflns_limit_l_min -25
_diffrn_reflns_number 11736
_diffrn_reflns_theta_full 27.48
_diffrn_reflns_theta_max 27.48
_diffrn_reflns_theta_min 3.61
_exptl_absorpt_coefficient_mu 0.117
_exptl_absorpt_correction_T_max 0.988
_exptl_absorpt_correction_T_min 0.928
_exptl_absorpt_correction_type multi-scan
_exptl_absorpt_process_details 'Jacobson, R. (1998) Private communication'
_exptl_crystal_colour Colorless
_exptl_crystal_density_diffrn 1.483
_exptl_crystal_density_method 'Not Measured'
_exptl_crystal_description needle
_exptl_crystal_F_000 1088
_exptl_crystal_size_max 0.650
_exptl_crystal_size_mid 0.200
_exptl_crystal_size_min 0.100
_refine_diff_density_max 0.336
_refine_diff_density_min -0.250
_refine_diff_density_rms 0.052
_refine_ls_extinction_method none
_refine_ls_goodness_of_fit_ref 1.064
_refine_ls_hydrogen_treatment mixed
_refine_ls_matrix_type full
_refine_ls_number_parameters 216
_refine_ls_number_reflns 2687
_refine_ls_number_restraints 0
_refine_ls_restrained_S_all 1.064
_refine_ls_R_factor_all 0.0538
_refine_ls_R_factor_gt 0.0406
_refine_ls_shift/su_max 0.000
_refine_ls_shift/su_mean 0.000
_refine_ls_structure_factor_coef Fsqd
_refine_ls_weighting_details 'calc w=1/[\s^2^(Fo^2^)+(0.0519P)^2^+1.7080P] where P=(Fo^2^+2Fc^2^)/3'
_refine_ls_weighting_scheme calc
_refine_ls_wR_factor_gt 0.0995
_refine_ls_wR_factor_ref 0.1062
_reflns_number_gt 2144
_reflns_number_total 2687
_reflns_threshold_expression I>2\s(I)
_cod_data_source_file 3FBzACOplaton.cif
_cod_data_source_block shelxl
_cod_depositor_comments
;
The following automatic conversions were performed:

'_exptl_absorpt_correction_type' value 'Multi-scan' changed to
'multi-scan' according to
/usr/data/users/saulius/automatic-downloads/retrospective/ACS/lib/dictionaries/cif_core.dic
dictionary named 'cif_core.dic' version 2.4.2 from 2011-04-26.

Automatic conversion script
Id: cif_fix_values 2281 2013-09-26 08:29:07Z andrius 
;
_cod_original_sg_symbol_H-M 'C 2/c'
_cod_database_code 1516190

loop_
_symmetry_equiv_pos_site_id
_symmetry_equiv_pos_as_xyz
1 x,y,z
2 -x,y,1/2-z
3 -x,-y,-z
4 x,-y,1/2+z
5 1/2+x,1/2+y,z
6 1/2-x,1/2+y,1/2-z
7 1/2-x,1/2-y,-z
8 1/2+x,1/2-y,1/2+z

loop_
_atom_site_aniso_label
_atom_site_aniso_U_11
_atom_site_aniso_U_22
_atom_site_aniso_U_33
_atom_site_aniso_U_23
_atom_site_aniso_U_13
_atom_site_aniso_U_12
F1 0.0443(6) 0.0447(7) 0.0353(6) 0.0237(5) 0.0222(5) 0.0123(5)
O1 0.0186(5) 0.0220(6) 0.0196(5) 0.0081(4) 0.0089(4) 0.0054(4)
O2 0.0180(5) 0.0223(6) 0.0217(5) 0.0002(4) 0.0082(4) 0.0025(4)
C1 0.0174(7) 0.0149(7) 0.0150(7) -0.0004(5) 0.0018(5) -0.0032(6)
C2 0.0195(7) 0.0232(8) 0.0197(7) 0.0021(6) 0.0065(6) -0.0006(6)
C3 0.0316(8) 0.0267(9) 0.0175(7) 0.0074(6) 0.0059(6) -0.0042(7)
C4 0.0251(8) 0.0205(8) 0.0231(8) 0.0056(6) 0.0002(6) 0.0021(7)
C5 0.0215(8) 0.0232(8) 0.0239(8) 0.0022(7) 0.0040(6) 0.0027(7)
C6 0.0190(7) 0.0204(8) 0.0177(7) 0.0034(6) 0.0042(6) -0.0002(6)
C7 0.0151(6) 0.0159(7) 0.0147(7) -0.0018(5) 0.0040(5) -0.0021(6)
O3 0.0190(5) 0.0157(5) 0.0163(5) 0.0033(4) 0.0069(4) 0.0015(4)
N1 0.0154(6) 0.0146(6) 0.0152(6) 0.0020(5) 0.0009(5) -0.0003(5)
N2 0.0175(6) 0.0145(6) 0.0161(6) 0.0042(5) 0.0052(5) 0.0032(5)
C8 0.0143(6) 0.0178(7) 0.0177(7) -0.0011(6) 0.0036(5) 0.0015(6)
C9 0.0152(6) 0.0167(7) 0.0135(7) 0.0005(5) 0.0038(5) -0.0006(6)
C10 0.0125(6) 0.0120(7) 0.0132(6) -0.0008(5) 0.0007(5) -0.0021(5)
C11 0.0162(7) 0.0162(7) 0.0169(7) -0.0004(6) 0.0055(5) 0.0028(6)
C12 0.0176(7) 0.0193(7) 0.0154(7) 0.0022(6) 0.0051(5) 0.0010(6)
C13 0.0145(6) 0.0111(7) 0.0122(6) -0.0009(5) 0.0015(5) -0.0025(5)

loop_
_atom_site_label
_atom_site_type_symbol
_atom_site_thermal_displace_type
_atom_site_fract_x
_atom_site_fract_y
_atom_site_fract_z
_atom_site_occupancy
_atom_site_U_iso_or_equiv
F1 F Uani 0.17018(5) 0.4940(2) 0.49114(5) 1.000 0.0396(4)
O1 O Uani 0.16180(4) 1.2039(2) 0.25709(5) 1.000 0.0194(3)
O2 O Uani 0.09326(4) 1.2059(2) 0.32363(5) 1.000 0.0201(3)
C1 C Uani 0.17388(6) 0.9070(3) 0.34699(7) 1.000 0.0159(4)
C2 C Uani 0.15504(7) 0.8014(3) 0.40346(8) 1.000 0.0204(4)
C3 C Uani 0.18815(7) 0.6016(3) 0.43657(8) 1.000 0.0251(5)
C4 C Uani 0.23825(7) 0.5052(3) 0.41718(8) 1.000 0.0234(5)
C5 C Uani 0.25631(7) 0.6122(3) 0.36078(8) 1.000 0.0229(5)
C6 C Uani 0.22457(6) 0.8123(3) 0.32584(8) 1.000 0.0189(4)
C7 C Uani 0.13899(6) 1.1211(3) 0.30854(7) 1.000 0.0151(4)
O3 O Uani 0.05069(4) 1.24108(19) 0.01094(5) 1.000 0.0165(3)
N1 N Uani 0.10554(5) 0.5692(2) 0.18634(6) 1.000 0.0153(3)
N2 N Uani -0.01855(5) 1.3200(2) 0.07584(6) 1.000 0.0158(3)
C8 C Uani 0.12154(6) 0.6244(3) 0.12662(7) 1.000 0.0165(4)
C9 C Uani 0.09619(6) 0.8226(3) 0.08561(7) 1.000 0.0150(4)
C10 C Uani 0.05213(6) 0.9701(3) 0.10597(7) 1.000 0.0128(4)
C11 C Uani 0.03518(6) 0.9119(3) 0.16778(7) 1.000 0.0161(4)
C12 C Uani 0.06299(6) 0.7111(3) 0.20598(7) 1.000 0.0172(4)
C13 C Uani 0.02710(6) 1.1892(3) 0.06041(7) 1.000 0.0127(4)
H1 H Uiso 0.1353(12) 1.363(6) 0.2284(13) 1.000 0.080(8)
H2 H Uiso 0.1214(7) 0.863(3) 0.4184(8) 1.000 0.016(4)
H4 H Uiso 0.2601(8) 0.367(4) 0.4434(9) 1.000 0.025(4)
H5 H Uiso 0.2896(6) 0.529(3) 0.3500(7) 1.000 0.003(3)
H6 H Uiso 0.2373(7) 0.884(3) 0.2853(9) 1.000 0.023(4)
H2A H Uiso -0.0329(8) 1.451(4) 0.0481(9) 1.000 0.024(5)
H2B H Uiso -0.0386(8) 1.269(4) 0.1092(10) 1.000 0.029(5)
H8 H Uiso 0.1524(8) 0.516(3) 0.1138(9) 1.000 0.023(4)
H9 H Uiso 0.1089(7) 0.857(3) 0.0432(9) 1.000 0.024(4)
H11 H Uiso 0.0056(8) 1.008(3) 0.1841(9) 1.000 0.022(4)
H12 H Uiso 0.0524(7) 0.659(3) 0.2501(8) 1.000 0.018(4)

loop_
_atom_type_symbol
_atom_type_description
_atom_type_scat_dispersion_real
_atom_type_scat_dispersion_imag
_atom_type_scat_source
O O 0.0106 0.0060 'International Tables Vol C Tables 4.2.6.8 and 6.1.1.4'
N N 0.0061 0.0033 'International Tables Vol C Tables 4.2.6.8 and 6.1.1.4'
F F 0.0171 0.0103 'International Tables Vol C Tables 4.2.6.8 and 6.1.1.4'
H H 0.0000 0.0000 'International Tables Vol C Tables 4.2.6.8 and 6.1.1.4'
C C 0.0033 0.0016 'International Tables Vol C Tables 4.2.6.8 and 6.1.1.4'

loop_
_geom_angle_atom_site_label_1
_geom_angle_atom_site_label_2
_geom_angle_atom_site_label_3
_geom_angle
_geom_angle_publ_flag
C7 O1 H1 113.0(14) no
C8 N1 C12 118.19(12) yes
H2A N2 H2B 119.5(17) no
C13 N2 H2A 117.3(12) no
C13 N2 H2B 122.6(13) no
C2 C1 C7 119.69(13) no
C6 C1 C7 120.20(13) no
C2 C1 C6 120.10(14) no
C1 C2 C3 117.54(15) no
F1 C3 C4 117.81(14) yes
C2 C3 C4 123.69(15) no
F1 C3 C2 118.50(14) yes
C3 C4 C5 118.00(15) no
C4 C5 C6 120.46(15) no
C1 C6 C5 120.20(14) no
O1 C7 O2 123.71(13) yes
O2 C7 C1 122.87(13) yes
O1 C7 C1 113.41(12) yes
C1 C2 H2 121.2(10) no
C3 C2 H2 121.3(10) no
C5 C4 H4 122.4(11) no
C3 C4 H4 119.6(11) no
C6 C5 H5 127.4(9) no
C4 C5 H5 112.1(9) no
C5 C6 H6 119.7(9) no
C1 C6 H6 120.1(9) no
N1 C8 C9 122.47(13) yes
C8 C9 C10 119.39(13) no
C9 C10 C11 118.21(14) no
C9 C10 C13 117.37(12) no
C11 C10 C13 124.39(13) no
C10 C11 C12 118.79(13) no
N1 C12 C11 122.96(13) yes
O3 C13 N2 123.14(13) yes
O3 C13 C10 118.35(13) yes
N2 C13 C10 118.50(12) yes
N1 C8 H8 115.9(10) no
C9 C8 H8 121.7(10) no
C8 C9 H9 120.2(10) no
C10 C9 H9 120.5(10) no
C10 C11 H11 121.4(10) no
C12 C11 H11 119.8(10) no
N1 C12 H12 114.6(9) no
C11 C12 H12 122.4(9) no

loop_
_geom_bond_atom_site_label_1
_geom_bond_atom_site_label_2
_geom_bond_distance
_geom_bond_publ_flag
F1 C3 1.3547(19) yes
O1 C7 1.3076(17) yes
O2 C7 1.2232(17) yes
O1 H1 1.12(3) no
O3 C13 1.2390(17) yes
N1 C12 1.3365(18) yes
N1 C8 1.3419(18) yes
N2 C13 1.3294(18) yes
N2 H2B 0.914(19) no
N2 H2A 0.90(2) no
C1 C2 1.392(2) no
C1 C7 1.502(2) no
C1 C6 1.395(2) no
C2 C3 1.385(2) no
C3 C4 1.370(2) no
C4 C5 1.386(2) no
C5 C6 1.386(2) no
C2 H2 0.932(16) no
C4 H4 0.98(2) no
C5 H5 0.935(14) no
C6 H6 0.983(17) no
C8 C9 1.381(2) no
C9 C10 1.386(2) no
C10 C11 1.394(2) no
C10 C13 1.508(2) no
C11 C12 1.382(2) no
C8 H8 0.974(18) no
C9 H9 0.962(17) no
C11 H11 0.946(18) no
C12 H12 0.994(16) no

loop_
_geom_contact_atom_site_label_1
_geom_contact_atom_site_label_2
_geom_contact_distance
_geom_contact_site_symmetry_2
_geom_contact_publ_flag
F1 O3 3.1526(15) 4_575 no
F1 C8 3.1694(18) 4_565 no
F1 C9 3.2094(18) 4_565 no
F1 H8 2.559(18) 4_565 no
F1 H9 2.629(16) 4_565 no
F1 H4 2.66(2) 7_556 no
O1 N1 2.5757(15) 1_565 no
O1 C8 3.4065(18) 1_565 no
O1 C5 3.2989(19) 6_555 no
O1 C6 3.3740(18) 6_555 no
O2 N2 2.9244(15) 2_555 no
O2 C11 3.3483(18) 2_555 no
O3 C8 3.2623(18) 1_565 no
O3 C13 3.0543(18) 3_575 no
O3 C10 3.2060(17) 3_575 no
O3 N2 2.8851(15) 3_585 no
O3 F1 3.1526(15) 4_574 no
O1 H6 2.764(16) 6_555 no
O1 H6 2.395(16) . no
O1 H5 2.740(14) 6_555 no
O2 H2B 2.020(19) 2_555 no
O2 H11 2.468(18) 2_555 no
O2 H2 2.601(16) . no
O2 H12 2.849(16) 1_565 no
O3 H9 2.426(16) . no
O3 H2A 1.99(2) 3_585 no
O3 H2 2.723(16) 4_574 no
N1 C7 3.3679(19) 1_545 no
N1 C13 3.4478(19) 1_545 no
N1 O1 2.5757(15) 1_545 no
N2 O3 2.8851(15) 3_585 no
N2 O2 2.9244(15) 2_555 no
N1 H1 1.46(3) 1_545 no
N2 H11 2.686(17) . no
C1 C12 3.594(2) . no
C4 C7 3.485(2) 1_545 no
C5 O1 3.2989(19) 6_545 no
C6 O1 3.3740(18) 6_545 no
C7 N1 3.3679(19) 1_565 no
C7 C4 3.485(2) 1_565 no
C7 C12 3.245(2) . no
C7 C11 3.522(2) . no
C8 F1 3.1694(18) 4_564 no
C8 C13 3.248(2) 1_545 no
C8 O3 3.2623(18) 1_545 no
C8 O1 3.4065(18) 1_545 no
C9 F1 3.2094(18) 4_564 no
C10 O3 3.2060(17) 3_575 no
C10 C13 3.595(2) 3_575 no
C11 C7 3.522(2) . no
C11 O2 3.3483(18) 2_555 no
C12 C7 3.245(2) . no
C12 C1 3.594(2) . no
C13 O3 3.0543(18) 3_575 no
C13 C8 3.248(2) 1_565 no
C13 N1 3.4478(19) 1_565 no
C13 C13 3.194(2) 3_575 no
C13 C10 3.595(2) 3_575 no
C5 H8 2.945(17) 6_555 no
C6 H8 3.053(18) 6_555 no
C8 H5 2.909(15) 6_555 no
C8 H1 2.42(3) 1_545 no
C9 H5 2.910(14) 6_555 no
C11 H2B 2.64(2) . no
C12 H1 2.44(3) 1_545 no
C12 H12 2.943(16) 2_555 no
C13 H2A 2.888(19) 3_585 no
H1 H12 2.54(3) 1_565 no
H1 N1 1.46(3) 1_565 no
H1 C8 2.42(3) 1_565 no
H1 C12 2.44(3) 1_565 no
H1 H8 2.52(3) 1_565 no
H2 O2 2.601(16) . no
H2 O3 2.723(16) 4_575 no
H2A C13 2.888(19) 3_585 no
H2A O3 1.99(2) 3_585 no
H2B H11 2.14(3) . no
H2B O2 2.020(19) 2_555 no
H2B C11 2.64(2) . no
H4 F1 2.66(2) 7_556 no
H5 C9 2.910(14) 6_545 no
H5 C8 2.909(15) 6_545 no
H5 O1 2.740(14) 6_545 no
H6 O1 2.764(16) 6_545 no
H6 O1 2.395(16) . no
H8 H1 2.52(3) 1_545 no
H8 F1 2.559(18) 4_564 no
H8 C5 2.945(17) 6_545 no
H8 C6 3.053(18) 6_545 no
H9 O3 2.426(16) . no
H9 F1 2.629(16) 4_564 no
H11 N2 2.686(17) . no
H11 H2B 2.14(3) . no
H11 O2 2.468(18) 2_555 no
H12 O2 2.849(16) 1_545 no
H12 H1 2.54(3) 1_545 no
H12 C12 2.943(16) 2_555 no
H12 H12 2.40(2) 2_555 no

loop_
_geom_hbond_atom_site_label_D
_geom_hbond_atom_site_label_H
_geom_hbond_atom_site_label_A
_geom_hbond_distance_DH
_geom_hbond_distance_HA
_geom_hbond_distance_DA
_geom_hbond_angle_DHA
_geom_hbond_site_symmetry_A
_geom_hbond_publ_flag
O1 H1 N1 1.12(3) 1.46(3) 2.5757(15) 174(2) 1_565 yes
N2 H2A O3 0.90(2) 1.99(2) 2.8851(15) 170.6(17) 3_585 yes
N2 H2B O2 0.914(19) 2.020(19) 2.9244(15) 169.8(18) 2_555 yes
C11 H11 O2 0.946(18) 2.468(18) 3.3483(18) 154.8(15) 2_555 yes

loop_
_geom_torsion_atom_site_label_1
_geom_torsion_atom_site_label_2
_geom_torsion_atom_site_label_3
_geom_torsion_atom_site_label_4
_geom_torsion
_geom_torsion_publ_flag
C12 N1 C8 C9 0.7(2) no
C8 N1 C12 C11 -0.4(2) no
C7 C1 C2 C3 178.98(14) no
C2 C1 C6 C5 0.2(2) no
C2 C1 C7 O1 179.43(13) no
C2 C1 C7 O2 -1.6(2) no
C6 C1 C7 O1 -1.3(2) no
C6 C1 C2 C3 -0.3(2) no
C6 C1 C7 O2 177.70(14) no
C7 C1 C6 C5 -179.09(14) no
C1 C2 C3 C4 0.6(2) no
C1 C2 C3 F1 -179.21(14) no
F1 C3 C4 C5 179.08(14) no
C2 C3 C4 C5 -0.8(2) no
C3 C4 C5 C6 0.6(2) no
C4 C5 C6 C1 -0.3(2) no
N1 C8 C9 C10 -0.6(2) no
C8 C9 C10 C11 0.2(2) no
C8 C9 C10 C13 178.25(13) no
C13 C10 C11 C12 -177.78(14) no
C9 C10 C13 O3 -6.6(2) no
C9 C10 C13 N2 174.46(13) no
C11 C10 C13 O3 171.33(14) no
C11 C10 C13 N2 -7.6(2) no
C9 C10 C11 C12 0.2(2) no
C10 C11 C12 N1 -0.1(2) no
